data_1566172
loop_
_publ_author_name
'Marquise, Nada'
'Harford, Philip J.'
'Chevallier, Floris'
'Roisnel, Thierry'
'Dorcet, Vincent'
'Gagez, Anne-Laure'
'Sabl\'e, Sophie'
'Picot, Laurent'
'Thi\'ery, Val\'erie'
'Wheatley, Andrew E.H.'
'Gros, Philippe C.'
'Mongin, Florence'

_publ_section_title
;
 Synthesis of azafluorenones and related compounds using
 deprotocupration--aroylation followed by intramolecular direct arylation
;
_journal_issue 47
_journal_name_full Tetrahedron
_journal_page_first 10123
_journal_page_last 10133
_journal_paper_doi 10.1016/j.tet.2013.09.030
_journal_volume 69
_journal_year 2013
_chemical_compound_source 'synthesis as described'
_chemical_formula_moiety 'C14 H11 N1 O3'
_chemical_formula_sum 'C14 H11 N O3'
_chemical_formula_weight 241.24
_space_group_IT_number 14
_space_group_name_Hall '-P 2yn'
_space_group_name_H-M_alt 'P 1 21/n 1'
_symmetry_cell_setting monoclinic
_symmetry_Int_Tables_number 14
_symmetry_space_group_name_Hall '-P 2yn'
_symmetry_space_group_name_H-M 'P 1 21/n 1'
_atom_sites_solution_hydrogens geom
_atom_sites_solution_primary direct
_atom_sites_solution_secondary difmap
_cell_angle_alpha 90
_cell_angle_beta 93.170(3)
_cell_angle_gamma 90
_cell_formula_units_Z 4
_cell_length_a 5.2623(4)
_cell_length_b 17.1350(9)
_cell_length_c 12.1808(9)
_cell_measurement_reflns_used 1176
_cell_measurement_temperature 150(2)
_cell_measurement_theta_max 26.95
_cell_measurement_theta_min 2.91
_cell_measurement_wavelength 0.71073
_cell_volume 1096.66(13)
_computing_cell_refinement 'Bruker APEX2 (Bruker, 2006)'
_computing_data_collection 'Bruker APEX2 (Bruker, 2006)'
_computing_data_reduction 'Bruker APEX2 (Bruker, 2006)'
_computing_molecular_graphics 'Ortep-3 for Windows (Farrugia, 1997)'
_computing_publication_material
;
           WinGX publication routines (Farrugia, 1999),
           CRYSCAL (T. Roisnel, local program)
;
_computing_structure_refinement 'SHELXL-97 (Sheldrick, 1997)'
_computing_structure_solution 'SIR97 (Altomare et al., 1999)'
_diffrn_ambient_temperature 150(2)
_diffrn_detector 'CCD plate'
_diffrn_measured_fraction_theta_full 0.998
_diffrn_measured_fraction_theta_max 0.998
_diffrn_measurement_device_type 'APEXII, Bruker-AXS'
_diffrn_measurement_method 'CCD rotation images, thin slices'
_diffrn_radiation_monochromator graphite
_diffrn_radiation_probe x-ray
_diffrn_radiation_type MoK\a
_diffrn_radiation_wavelength 0.71073
_diffrn_reflns_av_R_equivalents 0.0438
_diffrn_reflns_av_unetI/netI 0.0391
_diffrn_reflns_limit_h_max 6
_diffrn_reflns_limit_h_min -6
_diffrn_reflns_limit_k_max 22
_diffrn_reflns_limit_k_min -16
_diffrn_reflns_limit_l_max 15
_diffrn_reflns_limit_l_min -15
_diffrn_reflns_number 9557
_diffrn_reflns_theta_full 27.47
_diffrn_reflns_theta_max 27.47
_diffrn_reflns_theta_min 3.35
_exptl_absorpt_coefficient_mu 0.104
_exptl_absorpt_correction_T_max 0.994
_exptl_absorpt_correction_T_min 0.896
_exptl_absorpt_correction_type multi-scan
_exptl_absorpt_process_details
;
  [Sheldrick, G.M. (2002). SADABS Bruker AXS Inc., Madison, Wisconsin, USA]
;
_exptl_crystal_colour 'light yellow'
_exptl_crystal_density_diffrn 1.461
_exptl_crystal_density_method 'not measured'
_exptl_crystal_description stick
_exptl_crystal_F_000 504
_exptl_crystal_size_max 0.57
_exptl_crystal_size_mid 0.08
_exptl_crystal_size_min 0.06
_refine_diff_density_max 0.273
_refine_diff_density_min -0.179
_refine_diff_density_rms 0.052
_refine_ls_extinction_coef 0.007(2)
_refine_ls_extinction_expression Fc^*^=kFc[1+0.001xFc^2^\l^3^/sin(2\q)]^-1/4^
_refine_ls_extinction_method SHELXL
_refine_ls_goodness_of_fit_ref 1.049
_refine_ls_hydrogen_treatment constr
_refine_ls_matrix_type full
_refine_ls_number_parameters 166
_refine_ls_number_reflns 2506
_refine_ls_number_restraints 0
_refine_ls_restrained_S_all 1.049
_refine_ls_R_factor_all 0.0498
_refine_ls_R_factor_gt 0.0397
_refine_ls_shift/su_max 0
_refine_ls_shift/su_mean 0
_refine_ls_structure_factor_coef Fsqd
_refine_ls_weighting_details 'calc w=1/[\s^2^(Fo^2^)+(0.0482P)^2^+0.3023P] where P=(Fo^2^+2Fc^2^)/3'
_refine_ls_weighting_scheme calc
_refine_ls_wR_factor_gt 0.0962
_refine_ls_wR_factor_ref 0.1034
_reflns_number_gt 2049
_reflns_number_total 2506
_reflns_threshold_expression >2sigma(I)
_cod_data_source_file Tetrahedron-2013-69-10123.cif
_cod_data_source_block 24
_cod_original_sg_symbol_H-M 'P 21/n'
_cod_database_code 1566172

loop_
_symmetry_equiv_pos_as_xyz
'x, y, z'
'-x+1/2, y+1/2, -z+1/2'
'-x, -y, -z'
'x-1/2, -y-1/2, z-1/2'

loop_
_atom_site_label
_atom_site_type_symbol
_atom_site_fract_x
_atom_site_fract_y
_atom_site_fract_z
_atom_site_U_iso_or_equiv
_atom_site_adp_type
_atom_site_occupancy
_atom_site_symmetry_multiplicity
_atom_site_calc_flag
_atom_site_refinement_flags
_atom_site_disorder_assembly
_atom_site_disorder_group
O1 O 0.26615(18) 0.29271(5) 0.74428(8) 0.0253(2) Uani 1 1 d . . .
C2 C 0.1903(2) 0.22773(7) 0.71726(10) 0.0197(3) Uani 1 1 d . . .
C3 C 0.3054(3) 0.15164(8) 0.75581(11) 0.0210(3) Uani 1 1 d . . .
C4 C 0.5075(3) 0.13743(8) 0.83063(11) 0.0248(3) Uani 1 1 d . . .
H4 H 0.6004 0.1792 0.8648 0.03 Uiso 1 1 calc R . .
C5 C 0.5711(3) 0.06004(8) 0.85439(12) 0.0289(3) Uani 1 1 d . . .
H5 H 0.7075 0.049 0.9064 0.035 Uiso 1 1 calc R . .
C6 C 0.4375(3) -0.00129(8) 0.80304(12) 0.0288(3) Uani 1 1 d . . .
H6 H 0.4845 -0.0536 0.8201 0.035 Uiso 1 1 calc R . .
C7 C 0.2358(3) 0.01333(8) 0.72694(11) 0.0258(3) Uani 1 1 d . . .
H7 H 0.1463 -0.0285 0.6911 0.031 Uiso 1 1 calc R . .
C8 C 0.1688(2) 0.09000(7) 0.70461(10) 0.0206(3) Uani 1 1 d . . .
C9 C -0.0395(2) 0.12348(7) 0.63263(10) 0.0199(3) Uani 1 1 d . . .
C10 C -0.2230(3) 0.08795(7) 0.56611(10) 0.0217(3) Uani 1 1 d . . .
H10 H -0.2328 0.0328 0.5585 0.026 Uiso 1 1 calc R . .
C11 C -0.3966(3) 0.13848(7) 0.50957(10) 0.0209(3) Uani 1 1 d . . .
N12 N -0.3971(2) 0.21574(6) 0.51835(9) 0.0202(3) Uani 1 1 d . . .
C13 C -0.2151(2) 0.24892(7) 0.58398(10) 0.0196(3) Uani 1 1 d . . .
C14 C -0.0282(2) 0.20566(7) 0.64215(10) 0.0195(3) Uani 1 1 d . . .
O15 O -0.57401(18) 0.10396(5) 0.44276(8) 0.0256(2) Uani 1 1 d . . .
C16 C -0.7474(3) 0.15350(8) 0.37904(11) 0.0251(3) Uani 1 1 d . . .
H16A H -0.8603 0.1802 0.4282 0.038 Uiso 1 1 calc R . .
H16B H -0.8492 0.1217 0.3262 0.038 Uiso 1 1 calc R . .
H16C H -0.6506 0.1923 0.3394 0.038 Uiso 1 1 calc R . .
O17 O -0.21415(18) 0.32704(5) 0.59414(8) 0.0245(2) Uani 1 1 d . . .
C18 C -0.4253(3) 0.36899(8) 0.54139(12) 0.0265(3) Uani 1 1 d . . .
H18A H -0.4277 0.3604 0.4618 0.04 Uiso 1 1 calc R . .
H18B H -0.4066 0.4249 0.557 0.04 Uiso 1 1 calc R . .
H18C H -0.585 0.3501 0.5696 0.04 Uiso 1 1 calc R . .

loop_
_atom_site_aniso_label
_atom_site_aniso_U_11
_atom_site_aniso_U_22
_atom_site_aniso_U_33
_atom_site_aniso_U_23
_atom_site_aniso_U_13
_atom_site_aniso_U_12
O1 0.0255(5) 0.0205(5) 0.0294(5) -0.0032(4) -0.0027(4) -0.0028(4)
C2 0.0178(6) 0.0213(6) 0.0202(6) -0.0011(5) 0.0022(5) -0.0007(5)
C3 0.0189(6) 0.0210(6) 0.0234(6) -0.0004(5) 0.0032(5) 0.0005(5)
C4 0.0224(7) 0.0247(7) 0.0270(7) -0.0011(5) -0.0022(5) -0.0007(5)
C5 0.0249(7) 0.0279(7) 0.0329(7) 0.0031(6) -0.0069(6) 0.0024(6)
C6 0.0275(7) 0.0216(7) 0.0368(8) 0.0044(6) -0.0019(6) 0.0026(6)
C7 0.0241(7) 0.0208(7) 0.0322(7) 0.0000(5) -0.0004(6) -0.0015(5)
C8 0.0183(6) 0.0212(6) 0.0222(6) 0.0001(5) 0.0013(5) -0.0004(5)
C9 0.0190(7) 0.0200(6) 0.0208(6) 0.0001(5) 0.0026(5) 0.0003(5)
C10 0.0223(7) 0.0161(6) 0.0266(6) -0.0007(5) 0.0002(5) -0.0015(5)
C11 0.0198(7) 0.0218(6) 0.0212(6) -0.0017(5) 0.0009(5) -0.0032(5)
N12 0.0199(6) 0.0195(6) 0.0210(5) -0.0009(4) -0.0006(4) -0.0010(4)
C13 0.0207(7) 0.0177(6) 0.0205(6) -0.0010(5) 0.0023(5) -0.0019(5)
C14 0.0185(7) 0.0189(6) 0.0211(6) -0.0008(5) 0.0005(5) -0.0022(5)
O15 0.0243(5) 0.0206(5) 0.0308(5) -0.0013(4) -0.0086(4) -0.0018(4)
C16 0.0226(7) 0.0249(7) 0.0271(7) 0.0019(5) -0.0052(5) -0.0027(5)
O17 0.0268(5) 0.0158(5) 0.0298(5) -0.0008(4) -0.0075(4) 0.0000(4)
C18 0.0276(8) 0.0190(6) 0.0322(7) 0.0019(5) -0.0054(6) 0.0032(5)

loop_
_atom_type_symbol
_atom_type_description
_atom_type_scat_dispersion_real
_atom_type_scat_dispersion_imag
_atom_type_scat_source
C C 0.0033 0.0016 'International Tables Vol C Tables 4.2.6.8 and 6.1.1.4'
H H 0 0 'International Tables Vol C Tables 4.2.6.8 and 6.1.1.4'
N N 0.0061 0.0033 'International Tables Vol C Tables 4.2.6.8 and 6.1.1.4'
O O 0.0106 0.006 'International Tables Vol C Tables 4.2.6.8 and 6.1.1.4'

loop_
_geom_angle_atom_site_label_1
_geom_angle_atom_site_label_2
_geom_angle_atom_site_label_3
_geom_angle
_geom_angle_site_symmetry_1
_geom_angle_site_symmetry_3
O1 C2 C14 129.13(12) . .
O1 C2 C3 125.93(12) . .
C14 C2 C3 104.94(10) . .
C4 C3 C8 121.09(12) . .
C4 C3 C2 129.85(12) . .
C8 C3 C2 109.04(11) . .
C3 C4 C5 118.10(12) . .
C3 C4 H4 121 . .
C5 C4 H4 121 . .
C6 C5 C4 121.00(13) . .
C6 C5 H5 119.5 . .
C4 C5 H5 119.5 . .
C7 C6 C5 120.67(13) . .
C7 C6 H6 119.7 . .
C5 C6 H6 119.7 . .
C8 C7 C6 118.58(13) . .
C8 C7 H7 120.7 . .
C6 C7 H7 120.7 . .
C7 C8 C3 120.54(12) . .
C7 C8 C9 131.05(12) . .
C3 C8 C9 108.40(11) . .
C10 C9 C14 121.10(12) . .
C10 C9 C8 130.78(12) . .
C14 C9 C8 108.11(11) . .
C9 C10 C11 115.65(12) . .
C9 C10 H10 122.2 . .
C11 C10 H10 122.2 . .
N12 C11 O15 118.94(11) . .
N12 C11 C10 125.22(12) . .
O15 C11 C10 115.84(11) . .
C11 N12 C13 117.80(11) . .
N12 C13 O17 118.44(11) . .
N12 C13 C14 122.62(12) . .
O17 C13 C14 118.94(11) . .
C13 C14 C9 117.56(11) . .
C13 C14 C2 132.97(12) . .
C9 C14 C2 109.46(11) . .
C11 O15 C16 117.75(10) . .
O15 C16 H16A 109.5 . .
O15 C16 H16B 109.5 . .
H16A C16 H16B 109.5 . .
O15 C16 H16C 109.5 . .
H16A C16 H16C 109.5 . .
H16B C16 H16C 109.5 . .
C13 O17 C18 117.12(10) . .
O17 C18 H18A 109.5 . .
O17 C18 H18B 109.5 . .
H18A C18 H18B 109.5 . .
O17 C18 H18C 109.5 . .
H18A C18 H18C 109.5 . .
H18B C18 H18C 109.5 . .

loop_
_geom_bond_atom_site_label_1
_geom_bond_atom_site_label_2
_geom_bond_distance
_geom_bond_site_symmetry_2
O1 C2 1.2219(15) .
C2 C14 1.4783(17) .
C2 C3 1.5020(18) .
C3 C4 1.3833(19) .
C3 C8 1.4042(18) .
C4 C5 1.3941(19) .
C4 H4 0.95 .
C5 C6 1.393(2) .
C5 H5 0.95 .
C6 C7 1.3927(19) .
C6 H6 0.95 .
C7 C8 1.3834(18) .
C7 H7 0.95 .
C8 C9 1.4807(17) .
C9 C10 1.3688(18) .
C9 C14 1.4140(17) .
C10 C11 1.4103(18) .
C10 H10 0.95 .
C11 N12 1.3282(16) .
C11 O15 1.3415(15) .
N12 C13 1.3399(16) .
C13 O17 1.3444(16) .
C13 C14 1.3935(17) .
O15 C16 1.4413(16) .
C16 H16A 0.98 .
C16 H16B 0.98 .
C16 H16C 0.98 .
O17 C18 1.4440(16) .
C18 H18A 0.98 .
C18 H18B 0.98 .
C18 H18C 0.98 .

loop_
_geom_torsion_atom_site_label_1
_geom_torsion_atom_site_label_2
_geom_torsion_atom_site_label_3
_geom_torsion_atom_site_label_4
_geom_torsion
_geom_torsion_site_symmetry_1
_geom_torsion_site_symmetry_2
_geom_torsion_site_symmetry_3
_geom_torsion_site_symmetry_4
O1 C2 C3 C4 2.9(2) . . . .
C14 C2 C3 C4 -176.96(14) . . . .
O1 C2 C3 C8 -178.61(12) . . . .
C14 C2 C3 C8 1.54(14) . . . .
C8 C3 C4 C5 -0.4(2) . . . .
C2 C3 C4 C5 177.97(13) . . . .
C3 C4 C5 C6 1.0(2) . . . .
C4 C5 C6 C7 -0.3(2) . . . .
C5 C6 C7 C8 -0.9(2) . . . .
C6 C7 C8 C3 1.5(2) . . . .
C6 C7 C8 C9 -177.19(13) . . . .
C4 C3 C8 C7 -0.9(2) . . . .
C2 C3 C8 C7 -179.53(12) . . . .
C4 C3 C8 C9 178.08(12) . . . .
C2 C3 C8 C9 -0.58(14) . . . .
C7 C8 C9 C10 -1.2(2) . . . .
C3 C8 C9 C10 180.00(13) . . . .
C7 C8 C9 C14 178.13(14) . . . .
C3 C8 C9 C14 -0.67(14) . . . .
C14 C9 C10 C11 -0.31(18) . . . .
C8 C9 C10 C11 178.95(13) . . . .
C9 C10 C11 N12 -1.58(19) . . . .
C9 C10 C11 O15 178.84(11) . . . .
O15 C11 N12 C13 -178.75(11) . . . .
C10 C11 N12 C13 1.69(19) . . . .
C11 N12 C13 O17 -179.62(11) . . . .
C11 N12 C13 C14 0.12(18) . . . .
N12 C13 C14 C9 -1.84(19) . . . .
O17 C13 C14 C9 177.90(11) . . . .
N12 C13 C14 C2 179.20(13) . . . .
O17 C13 C14 C2 -1.1(2) . . . .
C10 C9 C14 C13 1.89(19) . . . .
C8 C9 C14 C13 -177.52(11) . . . .
C10 C9 C14 C2 -178.92(12) . . . .
C8 C9 C14 C2 1.67(14) . . . .
O1 C2 C14 C13 -2.8(2) . . . .
C3 C2 C14 C13 177.05(14) . . . .
O1 C2 C14 C9 178.19(13) . . . .
C3 C2 C14 C9 -1.97(14) . . . .
N12 C11 O15 C16 3.49(17) . . . .
C10 C11 O15 C16 -176.90(11) . . . .
N12 C13 O17 C18 5.80(17) . . . .
C14 C13 O17 C18 -173.95(12) . . . .
